data_4317894
loop_
_publ_author_name
'David B. Mitzi'
'David R. Medeiros'
'Patrick R. L. Malenfant'

_publ_contact_author
;
D. B. Mitzi
IBM T. J. Watson Research Center
P.O. Box 218
Yorktown Heights, NY 10598
            USA
;
_publ_contact_author_email dmitzi@us.ibm.com
_publ_contact_author_fax '+1 (914) 945-2141'
_publ_contact_author_phone '+1 (914) 945-4176'
_publ_section_title
;
 Intercalated Organic-Inorganic Perovskites Stabilized by Fluoroaryl-Aryl
 Interactions
;
_journal_name_full 'Inorganic Chemistry'
_journal_page_first 2134
_journal_page_last 2145
_journal_paper_doi 10.1021/ic011190x
_journal_volume 41
_journal_year 2002
_chemical_formula_moiety 'C22 H24 N2 F6 Sn I4'
_chemical_formula_sum 'C22 H24 F6 I4 N2 Sn'
_chemical_formula_weight 1056.76
_chemical_name_common 'hexafluorobenzene-intercalated phenethylammonium tin(II) iodide '
_chemical_name_systematic ?
_space_group_IT_number 15
_symmetry_cell_setting monoclinic
_symmetry_space_group_name_Hall '-C 2yc'
_symmetry_space_group_name_H-M 'C 1 2/c 1'
_cell_angle_alpha 90.0
_cell_angle_beta 93.136(2)
_cell_angle_gamma 90.0
_cell_formula_units_Z 4
_cell_length_a 40.685(4)
_cell_length_b 6.0804(6)
_cell_length_c 12.1633(12)
_cell_measurement_reflns_used 6714
_cell_measurement_temperature 293
_cell_measurement_theta_max 27.50
_cell_measurement_theta_min 1.00
_cell_volume 3004.5(5)
_computing_cell_refinement 'SMART '
_computing_data_collection 'SMART '
_computing_data_reduction 'NRCVAX DATRD2'
_computing_molecular_graphics NRCVAX
_computing_publication_material 'NRCVAX TABLES Jan 94 Version'
_computing_structure_refinement 'NRCVAX LSTSQ'
_computing_structure_solution 'NRCVAX SOLVER'
_diffrn_ambient_temperature 293
_diffrn_measurement_device 'Bruker Smart CCD area detector system '
_diffrn_measurement_method 'rotation around \o axis, 0.3 deg/frame '
_diffrn_radiation_monochromator graphite
_diffrn_radiation_source 'xray tube'
_diffrn_radiation_type 'Molybdenum K\a'
_diffrn_radiation_wavelength 0.70930
_diffrn_reflns_av_R_equivalents 0.014
_diffrn_reflns_limit_h_max 52
_diffrn_reflns_limit_h_min -52
_diffrn_reflns_limit_k_max 7
_diffrn_reflns_limit_k_min 0
_diffrn_reflns_limit_l_max 15
_diffrn_reflns_limit_l_min 0
_diffrn_reflns_number 15662
_diffrn_reflns_theta_max 27.48
_diffrn_reflns_theta_min 0.00
_exptl_absorpt_coefficient_mu 5.01
_exptl_absorpt_correction_T_max 1.0000
_exptl_absorpt_correction_T_min 1.0000
_exptl_absorpt_correction_type SADABS
_exptl_crystal_density_diffrn 2.336
_exptl_crystal_F_000 1895.13
_exptl_crystal_size_max 0.05
_exptl_crystal_size_mid 0.07
_exptl_crystal_size_min 0.20
_refine_diff_density_max 1.30
_refine_diff_density_min -1.32
_refine_ls_extinction_coef 403(191)
_refine_ls_extinction_method Larson
_refine_ls_goodness_of_fit_obs 2.08
_refine_ls_matrix_type full
_refine_ls_number_parameters 206
_refine_ls_number_reflns 2774
_refine_ls_R_factor_all 0.042
_refine_ls_R_factor_obs 0.042
_refine_ls_shift/esd_max 0.000
_refine_ls_structure_factor_coef F
_refine_ls_weighting_details 'w = 1/(\s^2^(F)+0.0003F^2^)'
_refine_ls_weighting_scheme calc
_refine_ls_wR_factor_all 0.054
_refine_ls_wR_factor_obs 0.054
_reflns_number_observed 2776
_reflns_number_total 3435
_reflns_observed_criterion 'Inet > 2.0\s(Inet)'
_cod_data_source_file ic011190x_1.cif
_cod_data_source_block C6F6.C16H24N2SnI4
_cod_depositor_comments
;
The following automatic conversions were performed:

'_atom_site_thermal_displace_type' tag value 'Uij' was replaced with
'Uani' value 20 times.

'_symmetry_cell_setting' value 'Monoclinic'
changed to 'monoclinic' according to the built-in table from CIF Core
dictionary named 'cif_core.dic' version 2.4.1 from 2010-06-29.

Automatic conversion script
Id: cif_fix_values 1646 2011-03-28 12:23:43Z adriana 

The following automatic conversions were performed:

'_refine_ls_weighting_scheme' value '1/(\s^2^(F)+0.0003F^2^)' was
changed to 'calc'. New tag '_refine_ls_weighting_details' was
created. The value of the new tag was set to 'w =
1/(\s^2^(F)+0.0003F^2^)'.

Automatic conversion script
Id: cif_fix_values 3143 2015-03-26 13:38:13Z robertas 
;
_cod_original_sg_symbol_H-M 'C 2/c'
_cod_original_formula_sum 'C22 H24 N2 F6 Sn I4 '
_cod_database_code 4317894

loop_
_symmetry_equiv_pos_as_xyz
x,y,z
-x,-y,-z
1/2+x,1/2+y,z
1/2-x,1/2-y,-z
-x,y,1/2-z
x,-y,1/2+z
1/2-x,1/2+y,1/2-z
1/2+x,1/2-y,1/2+z

loop_
_atom_site_aniso_label
_atom_site_aniso_U_11
_atom_site_aniso_U_22
_atom_site_aniso_U_33
_atom_site_aniso_U_12
_atom_site_aniso_U_13
_atom_site_aniso_U_23
_atom_site_aniso_type_symbol
Sn 0.0656(4) 0.0132(3) 0.0128(3) 0.00000 0.00283(25) 0.00000 Sn
I1 0.02460(22) 0.03052(24) 0.02431(22) -0.00351(16) 0.00294(14) -0.00469(14) I
I2h 0.0307(4) 0.0240(4) 0.0128(3) -0.0040(3) 0.0036(3) -0.00030(24) I
I3h 0.0321(4) 0.0127(3) 0.0249(4) 0.0007(3) -0.0018(3) 0.00013(24) I
F1 0.044(3) 0.090(4) 0.091(4) 0.0085(23) 0.010(3) -0.055(3) F
F2 0.073(3) 0.0372(22) 0.086(3) -0.0049(22) -0.0375(25) 0.0145(22) F
F3 0.087(4) 0.119(4) 0.0271(23) -0.038(3) 0.0124(22) 0.0076(24) F
N1 0.037(5) 0.018(4) 0.022(5) 0.000(4) 0.002(4) 0.005(3) N
N2 0.030(5) 0.019(4) 0.024(5) -0.004(4) 0.007(4) -0.001(3) N
C1 0.031(4) 0.045(5) 0.102(7) -0.001(3) 0.001(4) -0.034(4) C
C2 0.039(4) 0.042(4) 0.049(4) -0.006(3) 0.001(3) -0.018(3) C
C3 0.021(3) 0.030(3) 0.032(3) -0.0082(24) -0.0040(24) -0.0040(24) C
C4 0.026(3) 0.044(4) 0.038(4) -0.008(3) -0.004(3) 0.001(3) C
C5 0.027(4) 0.076(6) 0.043(5) -0.011(4) 0.007(3) -0.006(4) C
C6 0.023(4) 0.060(5) 0.076(6) -0.006(3) 0.008(4) -0.029(5) C
C7 0.030(3) 0.033(4) 0.076(6) -0.003(3) 0.006(4) 0.005(4) C
C8 0.023(3) 0.044(4) 0.042(4) -0.005(3) 0.001(3) 0.005(3) C
CH1 0.029(3) 0.045(4) 0.037(4) -0.007(3) 0.002(3) -0.021(3) C
CH2 0.042(4) 0.025(3) 0.045(4) -0.007(3) -0.016(3) -0.002(3) C
CH3 0.035(4) 0.062(5) 0.030(3) -0.017(3) 0.004(3) 0.001(3) C

loop_
_atom_site_label
_atom_site_fract_x
_atom_site_fract_y
_atom_site_fract_z
_atom_site_U_iso_or_equiv
_atom_site_thermal_displace_type
_atom_site_calc_flag
_atom_site_refinement_flags
_atom_site_type_symbol
Sn 0.50000 0.01007(7) 0.25000 0.0305(3) Uani ? S Sn
I1 0.421282(9) 0.01068(5) 0.23037(3) 0.02642(20) Uani ? . I
I2h 0.499706(17) 0.12136(11) 0.00061(5) 0.0224(3) Uani ? . I
I3h 0.500084(18) 0.50831(9) 0.18980(6) 0.0234(4) Uani ? . I
F1 0.21218(12) 1.0176(7) 0.1186(4) 0.075(3) Uani ? . F
F2 0.27056(11) 0.3578(6) 0.0837(4) 0.067(3) Uani ? . F
F3 0.23217(12) 0.6213(9) 0.2017(3) 0.078(3) Uani ? . F
N1 0.43438(25) 0.5121(12) 0.0687(8) 0.025(5) Uani ? . N
N2 0.43492(22) 0.6875(14) -0.0098(7) 0.024(4) Uani ? . N
C1 0.42018(18) 0.4822(11) -0.0311(8) 0.059(5) Uani ? . C
C2 0.38469(19) 0.4584(13) -0.0545(7) 0.043(4) Uani ? . C
C3 0.36309(13) 0.6113(9) 0.0076(5) 0.028(3) Uani ? . C
C4 0.35292(15) 0.5622(11) 0.1127(5) 0.036(3) Uani ? . C
C5 0.33456(17) 0.7068(15) 0.1686(7) 0.049(5) Uani ? . C
C6 0.32511(18) 0.9049(14) 0.1225(7) 0.053(5) Uani ? . C
C7 0.33411(17) 0.9558(11) 0.0197(7) 0.046(4) Uani ? . C
C8 0.35318(15) 0.8145(11) -0.0368(6) 0.036(3) Uani ? . C
CH1 0.23126(15) 0.8861(11) 0.0594(5) 0.037(3) Uani ? . C
CH2 0.26008(17) 0.5504(10) 0.0420(6) 0.038(3) Uani ? . C
CH3 0.24131(16) 0.6849(12) 0.1023(5) 0.042(4) Uani ? . C
HC2a 0.3790(17) 0.339(11) -0.049(5) 0.047(22) Uiso ? . H
HC2b 0.3886(20) 0.496(9) -0.152(7) 0.061(24) Uiso ? . H
HC4 0.3640(20) 0.418(13) 0.151(6) 0.09(3) Uiso ? . H
HC5 0.3274(18) 0.680(12) 0.223(6) 0.06(3) Uiso ? . H
HC6 0.3087(21) 0.967(11) 0.148(7) 0.06(3) Uiso ? . H
HC7 0.3271(16) 1.065(10) -0.015(5) 0.034(19) Uiso ? . H
HC8 0.3583(14) 0.850(10) -0.107(5) 0.040(18) Uiso ? . H

loop_
_atom_type_symbol
_atom_type_description
_atom_type_scat_dispersion_real
_atom_type_scat_dispersion_imag
_atom_type_scat_source
C ? 0.003 0.002 'International Tables Vol. IV Table 2.2B'
H ? 0.000 0.000 'International Tables Vol. IV Table 2.2B'
N ? 0.006 0.003 'International Tables Vol. IV Table 2.2B'
F ? 0.017 0.010 'International Tables Vol. IV Table 2.2B'
Sn ? -0.654 1.425 'International Tables Vol. IV Table 2.2B'
I ? -0.474 1.812 'International Tables Vol. IV Table 2.2B'

loop_
_geom_angle_atom_site_label_1
_geom_angle_atom_site_label_2
_geom_angle_atom_site_label_3
_geom_angle
_geom_angle_site_symmetry_1
_geom_angle_site_symmetry_2
_geom_angle_site_symmetry_3
_geom_angle_publ_flag
I1 Sn I1a 179.872(19) ? ? ? ?
I1 Sn I2h 88.654(14) ? ? ? ?
I1 Sn I2hb 89.133(14) ? ? ? ?
I1 Sn I2ha 91.317(14) ? ? ? ?
I1 Sn I2hc 90.901(14) ? ? ? ?
I1 Sn I3h 89.730(17) ? ? ? ?
I1 Sn I3hd 89.861(16) ? ? ? ?
I1 Sn I3ha 90.141(17) ? ? ? ?
I1 Sn I3he 90.268(17) ? ? ? ?
I1a Sn I2h 91.317(14) ? ? ? ?
I1a Sn I2hb 90.901(14) ? ? ? ?
I1a Sn I2ha 88.654(14) ? ? ? ?
I1a Sn I2hc 89.133(14) ? ? ? ?
I1a Sn I3h 90.141(17) ? ? ? ?
I1a Sn I3hd 90.268(17) ? ? ? ?
I1a Sn I3ha 89.730(17) ? ? ? ?
I1a Sn I3he 89.861(16) ? ? ? ?
I2h Sn I2hb 27.270(18) ? ? ? ?
I2h Sn I2ha 154.844(25) ? ? ? ?
I2h Sn I2hc 177.845(24) ? ? ? ?
I2h Sn I3h 63.832(19) ? ? ? ?
I2h Sn I3hd 89.080(19) ? ? ? ?
I2h Sn I3ha 91.012(21) ? ? ? ?
I2h Sn I3he 116.076(21) ? ? ? ?
I2hb Sn I2ha 177.845(24) ? ? ? ?
I2hb Sn I2hc 150.624(24) ? ? ? ?
I2hb Sn I3h 91.097(19) ? ? ? ?
I2hb Sn I3hd 61.813(19) ? ? ? ?
I2hb Sn I3ha 118.279(20) ? ? ? ?
I2hb Sn I3he 88.811(21) ? ? ? ?
I2ha Sn I2hc 27.270(18) ? ? ? ?
I2ha Sn I3h 91.012(21) ? ? ? ?
I2ha Sn I3hd 116.076(21) ? ? ? ?
I2ha Sn I3ha 63.832(19) ? ? ? ?
I2ha Sn I3he 89.080(19) ? ? ? ?
I2hc Sn I3h 118.279(20) ? ? ? ?
I2hc Sn I3hd 88.811(21) ? ? ? ?
I2hc Sn I3ha 91.097(19) ? ? ? ?
I2hc Sn I3he 61.813(19) ? ? ? ?
I3h Sn I3hd 152.910(18) ? ? ? ?
I3h Sn I3ha 27.182(19) ? ? ? ?
I3h Sn I3he 179.905(18) ? ? ? ?
I3hd Sn I3ha 179.905(18) ? ? ? ?
I3hd Sn I3he 26.998(19) ? ? ? ?
I3ha Sn I3he 152.910(18) ? ? ? ?
Sn I2h Snb 152.73(3) ? ? ? ?
Sn I2h I2hb 78.04(4) ? ? ? ?
Sn I2h I3h 58.223(18) ? ? ? ?
Sn I2h I3hf 148.39(3) ? ? ? ?
Snb I2h I2hb 74.69(3) ? ? ? ?
Snb I2h I3h 149.04(3) ? ? ? ?
Snb I2h I3hf 58.876(19) ? ? ? ?
I2hb I2h I3h 136.25(4) ? ? ? ?
I2hb I2h I3hf 133.55(4) ? ? ? ?
I3h I2h I3hf 90.166(25) ? ? ? ?
Sng I3h Sn 152.91(3) ? ? ? ?
Sng I3h I2h 149.14(3) ? ? ? ?
Sng I3h I2hf 59.311(17) ? ? ? ?
Sng I3h I3ha 76.50(3) ? ? ? ?
Sn I3h I2h 57.946(16) ? ? ? ?
Sn I3h I2hf 147.78(3) ? ? ? ?
Sn I3h I3ha 76.41(3) ? ? ? ?
I2h I3h I2hf 89.83(3) ? ? ? ?
I2h I3h I3ha 134.35(4) ? ? ? ?
I2hf I3h I3ha 135.81(4) ? ? ? ?
N2 N1 C1 60.9(6) ? ? ? ?
N1 N2 C1 55.9(6) ? ? ? ?
N1 C1 N2 63.2(6) ? ? ? ?
N1 C1 C2 124.5(8) ? ? ? ?
N2 C1 C2 122.1(7) ? ? ? ?
C1 C2 C3 115.9(6) ? ? ? ?
C1 C2 HC2a 112(5) ? ? ? ?
C1 C2 HC2b 89(4) ? ? ? ?
C3 C2 HC2a 110(5) ? ? ? ?
C3 C2 HC2b 118(3) ? ? ? ?
HC2a C2 HC2b 108(6) ? ? ? ?
C2 C3 C4 122.4(6) ? ? ? ?
C2 C3 C8 120.9(6) ? ? ? ?
C4 C3 C8 116.7(6) ? ? ? ?
C3 C4 C5 121.2(7) ? ? ? ?
C3 C4 HC4 115(4) ? ? ? ?
C5 C4 HC4 122(4) ? ? ? ?
C4 C5 C6 120.8(7) ? ? ? ?
C4 C5 HC5 123(6) ? ? ? ?
C6 C5 HC5 115(6) ? ? ? ?
C5 C6 C7 119.5(7) ? ? ? ?
C5 C6 HC6 116(5) ? ? ? ?
C7 C6 HC6 120(6) ? ? ? ?
C6 C7 C8 120.6(7) ? ? ? ?
C6 C7 HC7 123(4) ? ? ? ?
C8 C7 HC7 115(4) ? ? ? ?
C3 C8 C7 121.3(6) ? ? ? ?
C3 C8 HC8 119(4) ? ? ? ?
C7 C8 HC8 119(4) ? ? ? ?
F1 CH1 CH2h 120.1(6) ? ? ? ?
F1 CH1 CH3 119.3(6) ? ? ? ?
CH2h CH1 CH3 120.6(6) ? ? ? ?
F2 CH2 CH1h 120.1(6) ? ? ? ?
F2 CH2 CH3 119.9(6) ? ? ? ?
CH1h CH2 CH3 120.0(6) ? ? ? ?
F3 CH3 CH1 120.3(6) ? ? ? ?
F3 CH3 CH2 120.3(7) ? ? ? ?
CH1 CH3 CH2 119.4(6) ? ? ? ?

loop_
_geom_bond_atom_site_label_1
_geom_bond_atom_site_label_2
_geom_bond_distance
_geom_bond_site_symmetry_1
_geom_bond_site_symmetry_2
_geom_bond_publ_flag
Sn I1 3.1985(5) ? ? ?
Sn I1a 3.1985(5) ? ? ?
Sn I2h 3.1074(7) ? ? ?
Sn I2hb 3.1519(7) ? ? ?
Sn I2ha 3.1074(7) ? ? ?
Sn I2hc 3.1519(7) ? ? ?
Sn I3h 3.1167(8) ? ? ?
Sn I3hd 3.1376(8) ? ? ?
Sn I3ha 3.1167(8) ? ? ?
Sn I3he 3.1376(8) ? ? ?
I2h Snb 3.1519(7) ? ? ?
I2h I2hb 1.4762(14) ? ? ?
I2h I3h 3.2905(9) ? ? ?
I2h I3hf 3.2306(9) ? ? ?
I3h Sng 3.1376(8) ? ? ?
I3h I2hf 3.2306(9) ? ? ?
I3h I3ha 1.4648(14) ? ? ?
F1 CH1 1.350(7) ? ? ?
F2 CH2 1.337(7) ? ? ?
F3 CH3 1.341(7) ? ? ?
N1 N2 1.433(12) ? ? ?
N1 C1 1.328(13) ? ? ?
N2 C1 1.402(10) ? ? ?
C1 C2 1.464(10) ? ? ?
C2 C3 1.510(9) ? ? ?
C2 HC2a 0.77(7) ? ? ?
C2 HC2b 1.23(8) ? ? ?
C3 C4 1.397(9) ? ? ?
C3 C8 1.399(9) ? ? ?
C4 C5 1.360(11) ? ? ?
C4 HC4 1.08(8) ? ? ?
C5 C6 1.375(13) ? ? ?
C5 HC5 0.75(7) ? ? ?
C6 C7 1.358(13) ? ? ?
C6 HC6 0.84(8) ? ? ?
C7 C8 1.368(10) ? ? ?
C7 HC7 0.83(6) ? ? ?
C8 HC8 0.91(6) ? ? ?
CH1 CH2h 1.356(10) ? ? ?
CH1 CH3 1.383(10) ? ? ?
CH2 CH1h 1.356(10) ? ? ?
CH2 CH3 1.361(10) ? ? ?
